data_2109064
loop_
_publ_author_name
'Ragusa, Arianna C.'
'Peloquin, Andrew J.'
'Shahani, Marjan M.'
'Dowling, Keri N.'
'Golen, James A.'
'McMillen, Colin D.'
'Rabinovich, Daniel'
'Pennington, William T.'

_publ_section_title
;
 Heterocyclic 1,3-diazepine-based thiones and selones as versatile
 halogen-bond acceptors
;
_journal_coeditor_code RM5061
_journal_issue 5
_journal_name_full 'Acta Crystallographica Section B'
_journal_page_first
;
;
_journal_paper_doi 10.1107/S2052520622008150
_journal_volume 78
_journal_year 2022
_chemical_formula_moiety '3(C6 F3 I3), 3(C23 H30 N2 S)'
_chemical_formula_sum 'C87 H90 F9 I9 N6 S3'
_chemical_formula_weight 2628.92
_space_group_crystal_system monoclinic
_space_group_IT_number 14
_space_group_name_Hall '-P 2ybc'
_space_group_name_H-M_alt 'P 1 21/c 1'
_atom_sites_solution_hydrogens geom
_atom_sites_solution_primary dual
_atom_sites_solution_secondary difmap
_audit_creation_date 2021-06-24
_audit_creation_method
;
Olex2 1.3
(compiled 2020.11.12 svn.r5f609507 for OlexSys, GUI svn.r6272)
;
_cell_angle_alpha 90
_cell_angle_beta 106.162(4)
_cell_angle_gamma 90
_cell_formula_units_Z 4
_cell_length_a 39.226(4)
_cell_length_b 7.9811(9)
_cell_length_c 30.341(4)
_cell_measurement_reflns_used 9114
_cell_measurement_temperature 99.99
_cell_measurement_theta_max 26.04
_cell_measurement_theta_min 2.65
_cell_volume 9123.3(18)
_computing_cell_refinement 'SAINT V8.38A (Bruker AXS Inc., 2017)'
_computing_data_collection 'APEX3 v2017.3-0 (Bruker AXS Inc., 2017)'
_computing_data_reduction 'SAINT V8.38A (Bruker AXS Inc., 2017)'
_computing_molecular_graphics 'Mercury (Macrae <i>et al.</i>, 2008)'
_computing_publication_material 'Olex2 1.5 (Dolomanov <i>et al.</i>, 2009)'
_computing_structure_refinement 'SHELXL 2018/3 (Sheldrick, 2015<i>b</i>)'
_computing_structure_solution 'SHELXT 2018/2 (Sheldrick, 2015<i>a</i>)'
_diffrn_ambient_temperature 99.99
_diffrn_measured_fraction_theta_full 0.997
_diffrn_measured_fraction_theta_max 0.995
_diffrn_measurement_device_type 'Bruker D8 Venture Photon 2'
_diffrn_measurement_method '\f and \w scans'
_diffrn_radiation_type MoK\a
_diffrn_radiation_wavelength 0.71073
_diffrn_reflns_av_R_equivalents 0.0540
_diffrn_reflns_av_unetI/netI 0.0330
_diffrn_reflns_Laue_measured_fraction_full 0.997
_diffrn_reflns_Laue_measured_fraction_max 0.995
_diffrn_reflns_limit_h_max 48
_diffrn_reflns_limit_h_min -46
_diffrn_reflns_limit_k_max 9
_diffrn_reflns_limit_k_min -9
_diffrn_reflns_limit_l_max 36
_diffrn_reflns_limit_l_min -37
_diffrn_reflns_number 105324
_diffrn_reflns_point_group_measured_fraction_full 0.997
_diffrn_reflns_point_group_measured_fraction_max 0.995
_diffrn_reflns_theta_full 25.242
_diffrn_reflns_theta_max 26.054
_diffrn_reflns_theta_min 2.162
_diffrn_source 'Incoatec I\mS'
_diffrn_source_current 1.0
_diffrn_source_power 0.05
_diffrn_source_voltage 50.0
_diffrn_standards_number 0
_exptl_absorpt_coefficient_mu 3.192
_exptl_absorpt_correction_T_max 0.7453
_exptl_absorpt_correction_T_min 0.6245
_exptl_absorpt_correction_type multi-scan
_exptl_absorpt_process_details 'SADABS v2016/2 (Bruker AXS Inc., 2017)'
_exptl_crystal_colour colourless
_exptl_crystal_colour_primary colourless
_exptl_crystal_density_diffrn 1.914
_exptl_crystal_density_meas ?
_exptl_crystal_density_method 'not measured'
_exptl_crystal_description needle
_exptl_crystal_F_000 5040
_exptl_crystal_size_max 0.339
_exptl_crystal_size_mid 0.051
_exptl_crystal_size_min 0.047
_exptl_transmission_factor_max 'not measured'
_exptl_transmission_factor_min 'not measured'
_refine_diff_density_max 1.363
_refine_diff_density_min -1.129
_refine_diff_density_rms 0.176
_refine_ls_extinction_method none
_refine_ls_goodness_of_fit_ref 1.270
_refine_ls_hydrogen_treatment constr
_refine_ls_matrix_type full
_refine_ls_number_parameters 1064
_refine_ls_number_reflns 17944
_refine_ls_number_restraints 36
_refine_ls_restrained_S_all 1.269
_refine_ls_R_factor_all 0.0603
_refine_ls_R_factor_gt 0.0533
_refine_ls_shift/su_max 0.001
_refine_ls_shift/su_mean 0.000
_refine_ls_structure_factor_coef Fsqd
_refine_ls_weighting_details 'w=1/[\s^2^(Fo^2^)+146.2483P] where P=(Fo^2^+2Fc^2^)/3'
_refine_ls_weighting_scheme calc
_refine_ls_wR_factor_gt 0.1144
_refine_ls_wR_factor_ref 0.1171
_reflns_Friedel_coverage 0.000
_reflns_number_gt 15994
_reflns_number_total 17944
_reflns_threshold_expression 'I > 2\s(I)'
_cod_data_source_file rm5061sup1.cif
_cod_data_source_block SDiazMesS_135F3I3B
_cod_depositor_comments
;
The following automatic conversions were performed:

data item '_exptl_crystal_density_meas' value 'not measured' was
changed to '?' -- the value is perceived as not measured.

Automatic conversion script
Id: cif_fix_values 7556 2019-12-06 15:28:31Z antanas 
;
_cod_database_code 2109064
_shelx_shelxl_version_number 2016/6
_shelx_space_group_comment
;
The symmetry employed for this shelxl refinement is uniquely defined
by the following loop, which should always be used as a source of
symmetry information in preference to the above space-group names.
They are only intended as comments.
;
_shelx_estimated_absorpt_t_max 0.864
_shelx_estimated_absorpt_t_min 0.411
_olex2_refinement_description
;
1. Fixed Uiso
 At 1.2 times of:
  All C(H) groups, All C(H,H) groups
 At 1.5 times of:
  All C(H,H,H) groups
2. Shared sites
{C27, C27B}
3. Uiso/Uaniso restraints and constraints
C25 \\sim C25B \\sim C26 \\sim C26B: within 2A with sigma of 0.01 and sigma for
terminal atoms of 0.02 within 2A
Uanis(C27) = Uanis(C27B)
4. Others
 Sof(C25B)=Sof(H25C)=Sof(H25D)=Sof(C26B)=Sof(H26C)=Sof(H26D)=Sof(C27B)=
 Sof(H27C)=Sof(H27D)=1-FVAR(1)
 Sof(C25)=Sof(H25A)=Sof(H25B)=Sof(C26)=Sof(H26A)=Sof(H26B)=Sof(C27)=Sof(H27A)=
 Sof(H27B)=FVAR(1)
5.a Secondary CH2 refined with riding coordinates:
 C2(H2A,H2B), C3(H3A,H3B), C4(H4A,H4B), C5(H5A,H5B), C25(H25A,H25B), C26(H26A,
 H26B), C27(H27A,H27B), C25B(H25C,H25D), C26B(H26C,H26D), C27B(H27C,H27D),
 C28(H28A,H28B), C48(H48A,H48B), C49(H49A,H49B), C50(H50A,H50B), C51(H51A,H51B)
5.b Aromatic/amide H refined with riding coordinates:
 C8(H8), C10(H10), C17(H17), C19(H19), C31(H31), C33(H33), C40(H40), C42(H42),
 C54(H54), C56(H56), C63(H63), C65(H65)
5.c Idealised Me refined as rotating group:
 C12(H12A,H12B,H12C), C13(H13A,H13B,H13C), C14(H14A,H14B,H14C), C21(H21A,H21B,
 H21C), C22(H22A,H22B,H22C), C23(H23A,H23B,H23C), C35(H35A,H35B,H35C), C36(H36A,
 H36B,H36C), C37(H37A,H37B,H37C), C44(H44A,H44B,H44C), C45(H45A,H45B,H45C),
 C46(H46A,H46B,H46C), C58(H58A,H58B,H58C), C59(H59A,H59B,H59C), C60(H60A,H60B,
 H60C), C67(H67A,H67B,H67C), C68(H68A,H68B,H68C), C69(H69A,H69B,H69C)
;
_olex2_submission_special_instructions 'No special instructions were received'

loop_
_space_group_symop_operation_xyz
'x, y, z'
'-x, y+1/2, -z+1/2'
'-x, -y, -z'
'x, -y-1/2, z-1/2'

loop_
_atom_site_label
_atom_site_type_symbol
_atom_site_fract_x
_atom_site_fract_y
_atom_site_fract_z
_atom_site_U_iso_or_equiv
_atom_site_adp_type
_atom_site_occupancy
_atom_site_site_symmetry_order
_atom_site_calc_flag
_atom_site_refinement_flags_posn
_atom_site_refinement_flags_adp
_atom_site_refinement_flags_occupancy
_atom_site_disorder_assembly
_atom_site_disorder_group
I1 I 0.17983(2) 0.60761(7) 0.24302(2) 0.02195(12) Uani 1 1 d . . . . .
I2 I 0.26052(2) 0.33085(8) 0.42738(2) 0.03294(15) Uani 1 1 d . . . . .
I3 I 0.33980(2) 0.70126(7) 0.31303(2) 0.02390(12) Uani 1 1 d . . . . .
I4 I 0.09592(2) 0.60928(7) 0.31138(2) 0.01897(11) Uani 1 1 d . . . . .
I5 I 0.18014(2) 0.31948(7) 0.49485(2) 0.01975(11) Uani 1 1 d . . . . .
I6 I 0.03400(2) 0.60775(7) 0.47380(2) 0.02249(12) Uani 1 1 d . . . . .
I7 I 0.33688(2) 0.32337(8) 0.56956(2) 0.02727(13) Uani 1 1 d . . . . .
I8 I 0.41843(2) 0.62225(7) 0.44655(2) 0.02791(13) Uani 1 1 d . . . . .
I9 I 0.49712(2) 0.27904(7) 0.62240(2) 0.02750(13) Uani 1 1 d . . . . .
S1 S 0.09289(5) 0.7364(2) 0.20907(6) 0.0179(4) Uani 1 1 d . . . . .
S2 S 0.25318(5) 0.1634(3) 0.55724(7) 0.0214(4) Uani 1 1 d . . . . .
S3 S 0.42010(5) -0.1297(2) 0.32167(6) 0.0159(4) Uani 1 1 d . . . . .
F1 F 0.19920(12) 0.4077(7) 0.33644(16) 0.0278(11) Uani 1 1 d . . . . .
F2 F 0.32154(12) 0.5048(7) 0.39387(16) 0.0276(11) Uani 1 1 d . . . . .
F3 F 0.26055(12) 0.6883(6) 0.24578(16) 0.0230(10) Uani 1 1 d . . . . .
F4 F 0.15701(12) 0.4352(6) 0.39062(15) 0.0224(10) Uani 1 1 d . . . . .
F5 F 0.10977(12) 0.4499(6) 0.51654(14) 0.0219(10) Uani 1 1 d . . . . .
F6 F 0.04210(12) 0.6477(6) 0.37315(16) 0.0240(11) Uani 1 1 d . . . . .
F7 F 0.35567(13) 0.5225(7) 0.48909(17) 0.0318(12) Uani 1 1 d . . . . .
F8 F 0.47977(13) 0.4791(7) 0.52924(18) 0.0316(12) Uani 1 1 d . . . . .
F9 F 0.41692(13) 0.2753(6) 0.62890(16) 0.0263(11) Uani 1 1 d . . . . .
N1 N 0.07208(17) 0.9446(8) 0.1389(2) 0.0179(14) Uani 1 1 d . . . . .
N2 N 0.0671(2) 1.0445(9) 0.2085(2) 0.0252(16) Uani 1 1 d . . . . .
N3 N 0.24705(18) -0.1699(9) 0.5498(2) 0.0225(15) Uani 1 1 d . . . . .
N4 N 0.24184(17) -0.0554(9) 0.6179(2) 0.0197(14) Uani 1 1 d . . . . .
N5 N 0.40947(18) 0.1114(8) 0.2590(2) 0.0202(14) Uani 1 1 d . . . . .
N6 N 0.41815(17) 0.2010(8) 0.3343(2) 0.0151(13) Uani 1 1 d . . . . .
C1 C 0.0767(2) 0.9211(10) 0.1846(3) 0.0174(16) Uani 1 1 d . . . . .
C2 C 0.0710(2) 1.1059(11) 0.1138(3) 0.0266(19) Uani 1 1 d . . . . .
H2A H 0.045899 1.136065 0.099050 0.032 Uiso 1 1 calc R U . . .
H2B H 0.082815 1.090584 0.089218 0.032 Uiso 1 1 calc R U . . .
C3 C 0.0891(3) 1.2518(12) 0.1452(3) 0.037(2) Uani 1 1 d . . . . .
H3A H 0.111394 1.211015 0.166796 0.045 Uiso 1 1 calc R U . . .
H3B H 0.095337 1.341319 0.126186 0.045 Uiso 1 1 calc R U . . .
C4 C 0.0651(3) 1.3240(12) 0.1723(3) 0.043(3) Uani 1 1 d . . . . .
H4A H 0.079703 1.381108 0.200151 0.052 Uiso 1 1 calc R U . . .
H4B H 0.048802 1.407546 0.153341 0.052 Uiso 1 1 calc R U . . .
C5 C 0.0440(3) 1.1851(11) 0.1858(3) 0.033(2) Uani 1 1 d . . . . .
H5A H 0.031008 1.230006 0.206918 0.040 Uiso 1 1 calc R U . . .
H5B H 0.026246 1.142686 0.158062 0.040 Uiso 1 1 calc R U . . .
C6 C 0.0712(2) 0.8008(11) 0.1103(3) 0.0204(17) Uani 1 1 d . . . . .
C7 C 0.1009(3) 0.7584(13) 0.0951(3) 0.032(2) Uani 1 1 d . . . . .
C8 C 0.0981(3) 0.6298(15) 0.0649(3) 0.044(3) Uani 1 1 d . . . . .
H8 H 0.118005 0.602602 0.054303 0.053 Uiso 1 1 calc R U . . .
C9 C 0.0672(3) 0.5364(12) 0.0489(3) 0.041(3) Uani 1 1 d . . . . .
C10 C 0.0382(3) 0.5768(11) 0.0650(3) 0.032(2) Uani 1 1 d . . . . .
H10 H 0.017019 0.513016 0.054878 0.039 Uiso 1 1 calc R U . . .
C11 C 0.0397(2) 0.7087(10) 0.0955(3) 0.0209(17) Uani 1 1 d . . . . .
C12 C 0.1346(2) 0.8496(16) 0.1130(3) 0.043(3) Uani 1 1 d . . . . .
H12A H 0.147797 0.801277 0.142511 0.065 Uiso 1 1 calc R U . . .
H12B H 0.129694 0.967951 0.117169 0.065 Uiso 1 1 calc R U . . .
H12C H 0.148836 0.839944 0.091146 0.065 Uiso 1 1 calc R U . . .
C13 C 0.0651(5) 0.3969(15) 0.0140(4) 0.072(5) Uani 1 1 d . . . . .
H13A H 0.053515 0.298722 0.022884 0.108 Uiso 1 1 calc R U . . .
H13B H 0.089126 0.366600 0.013165 0.108 Uiso 1 1 calc R U . . .
H13C H 0.051357 0.435446 -0.016381 0.108 Uiso 1 1 calc R U . . .
C14 C 0.0086(2) 0.7449(12) 0.1141(3) 0.028(2) Uani 1 1 d . . . . .
H14A H -0.010565 0.664961 0.101057 0.042 Uiso 1 1 calc R U . . .
H14B H 0.000029 0.859118 0.105620 0.042 Uiso 1 1 calc R U . . .
H14C H 0.015965 0.734178 0.147553 0.042 Uiso 1 1 calc R U . . .
C15 C 0.0747(2) 1.0402(10) 0.2585(3) 0.0216(18) Uani 1 1 d . . . . .
C16 C 0.0461(2) 0.9990(11) 0.2757(3) 0.0244(18) Uani 1 1 d . . . . .
C17 C 0.0521(3) 1.0092(11) 0.3234(3) 0.028(2) Uani 1 1 d . . . . .
H17 H 0.033180 0.983736 0.336135 0.034 Uiso 1 1 calc R U . . .
C18 C 0.0841(3) 1.0540(11) 0.3523(3) 0.034(2) Uani 1 1 d . . . . .
C19 C 0.1118(3) 1.0913(11) 0.3339(3) 0.031(2) Uani 1 1 d . . . . .
H19 H 0.134250 1.121162 0.353940 0.037 Uiso 1 1 calc R U . . .
C20 C 0.1076(2) 1.0860(11) 0.2863(3) 0.0259(19) Uani 1 1 d . . . . .
C21 C 0.0113(3) 0.9353(13) 0.2459(3) 0.034(2) Uani 1 1 d . . . . .
H21A H -0.007652 0.962998 0.259955 0.052 Uiso 1 1 calc R U . . .
H21B H 0.012561 0.813405 0.242658 0.052 Uiso 1 1 calc R U . . .
H21C H 0.006247 0.987755 0.215542 0.052 Uiso 1 1 calc R U . . .
C22 C 0.0897(3) 1.0617(13) 0.4037(3) 0.039(2) Uani 1 1 d . . . . .
H22A H 0.078763 1.163877 0.411507 0.059 Uiso 1 1 calc R U . . .
H22B H 0.115173 1.062585 0.419328 0.059 Uiso 1 1 calc R U . . .
H22C H 0.078731 0.963529 0.413651 0.059 Uiso 1 1 calc R U . . .
C23 C 0.1379(3) 1.1296(14) 0.2663(3) 0.041(3) Uani 1 1 d . . . . .
H23A H 0.140989 1.039430 0.245821 0.061 Uiso 1 1 calc R U . . .
H23B H 0.159869 1.142806 0.291255 0.061 Uiso 1 1 calc R U . . .
H23C H 0.132554 1.234516 0.249027 0.061 Uiso 1 1 calc R U . . .
C24 C 0.2471(2) -0.0323(11) 0.5761(3) 0.0197(17) Uani 1 1 d . . . . .
C25 C 0.2526(3) -0.3544(15) 0.5606(4) 0.022(2) Uani 0.717(14) 1 d . U P A 1
H25A H 0.265423 -0.405159 0.539974 0.027 Uiso 0.717(14) 1 calc R U P A 1
H25B H 0.229303 -0.410526 0.554785 0.027 Uiso 0.717(14) 1 calc R U P A 1
C26 C 0.2737(3) -0.3823(15) 0.6100(4) 0.021(2) Uani 0.717(14) 1 d . U P A 1
H26A H 0.293930 -0.303153 0.618251 0.025 Uiso 0.717(14) 1 calc R U P A 1
H26B H 0.283371 -0.497692 0.613659 0.025 Uiso 0.717(14) 1 calc R U P A 1
C27 C 0.2489(3) -0.3548(12) 0.6437(3) 0.040(3) Uani 0.717(14) 1 d . . P A 1
H27A H 0.234714 -0.457296 0.643878 0.048 Uiso 0.717(14) 1 calc R U P A 1
H27B H 0.264066 -0.335896 0.675352 0.048 Uiso 0.717(14) 1 calc R U P A 1
C25B C 0.2680(9) -0.310(4) 0.5804(11) 0.022(4) Uani 0.283(14) 1 d . U P A 2
H25C H 0.279248 -0.379329 0.561226 0.027 Uiso 0.283(14) 1 calc R U P A 2
H25D H 0.287475 -0.256558 0.604276 0.027 Uiso 0.283(14) 1 calc R U P A 2
C26B C 0.2487(8) -0.425(4) 0.6040(10) 0.021(4) Uani 0.283(14) 1 d . U P A 2
H26C H 0.224014 -0.442264 0.584917 0.025 Uiso 0.283(14) 1 calc R U P A 2
H26D H 0.260681 -0.535819 0.609387 0.025 Uiso 0.283(14) 1 calc R U P A 2
C27B C 0.2489(3) -0.3548(12) 0.6437(3) 0.040(3) Uani 0.283(14) 1 d . . P A 2
H27C H 0.273064 -0.317550 0.660673 0.048 Uiso 0.283(14) 1 calc R U P A 2
H27D H 0.239904 -0.432974 0.663223 0.048 Uiso 0.283(14) 1 calc R U P A 2
C28 C 0.2241(2) -0.2068(13) 0.6290(3) 0.033(2) Uani 1 1 d . . . . .
H28A H 0.204784 -0.239241 0.601637 0.039 Uiso 1 1 calc R U . A 1
H28B H 0.213255 -0.179596 0.653876 0.039 Uiso 1 1 calc R U . A 1
C29 C 0.2394(3) -0.1518(11) 0.5006(3) 0.029(2) Uani 1 1 d . . . . .
C30 C 0.2036(3) -0.1523(11) 0.4748(3) 0.033(2) Uani 1 1 d . . . . .
C31 C 0.1960(4) -0.1423(12) 0.4271(4) 0.046(3) Uani 1 1 d . . . . .
H31 H 0.171917 -0.144533 0.409126 0.055 Uiso 1 1 calc R U . . .
C32 C 0.2222(4) -0.1294(13) 0.4053(4) 0.048(3) Uani 1 1 d . . . . .
C33 C 0.2576(4) -0.1335(11) 0.4317(4) 0.050(3) Uani 1 1 d . . . . .
H33 H 0.275722 -0.128316 0.416613 0.060 Uiso 1 1 calc R U . . .
C34 C 0.2676(3) -0.1454(12) 0.4810(4) 0.038(2) Uani 1 1 d . . . . .
C35 C 0.1745(2) -0.1655(11) 0.4962(3) 0.032(2) Uani 1 1 d . . . . .
H35A H 0.177249 -0.268718 0.514368 0.048 Uiso 1 1 calc R U . . .
H35B H 0.151803 -0.167798 0.472364 0.048 Uiso 1 1 calc R U . . .
H35C H 0.175112 -0.068725 0.516321 0.048 Uiso 1 1 calc R U . . .
C36 C 0.2148(4) -0.1041(16) 0.3544(4) 0.067(4) Uani 1 1 d . . . . .
H36A H 0.192497 -0.160199 0.338563 0.101 Uiso 1 1 calc R U . . .
H36B H 0.234217 -0.151629 0.343922 0.101 Uiso 1 1 calc R U . . .
H36C H 0.212732 0.016002 0.347412 0.101 Uiso 1 1 calc R U . . .
C37 C 0.3051(3) -0.1484(15) 0.5089(5) 0.056(4) Uani 1 1 d . . . . .
H37A H 0.307389 -0.087180 0.537571 0.085 Uiso 1 1 calc R U . . .
H37B H 0.319950 -0.095233 0.491750 0.085 Uiso 1 1 calc R U . . .
H37C H 0.312661 -0.264695 0.515830 0.085 Uiso 1 1 calc R U . . .
C38 C 0.2466(2) 0.0809(11) 0.6516(3) 0.0223(18) Uani 1 1 d . . . . .
C39 C 0.2799(2) 0.1049(11) 0.6821(3) 0.0215(17) Uani 1 1 d . . . . .
C40 C 0.2817(2) 0.2149(11) 0.7180(3) 0.0258(19) Uani 1 1 d . . . . .
H40 H 0.304249 0.234108 0.739215 0.031 Uiso 1 1 calc R U . . .
C41 C 0.2529(2) 0.2977(11) 0.7249(3) 0.0259(19) Uani 1 1 d . . . . .
C42 C 0.2198(2) 0.2732(12) 0.6932(3) 0.028(2) Uani 1 1 d . . . . .
H42 H 0.199577 0.331298 0.696895 0.034 Uiso 1 1 calc R U . . .
C43 C 0.2161(2) 0.1635(12) 0.6561(3) 0.0258(19) Uani 1 1 d . . . . .
C44 C 0.3124(2) 0.0187(12) 0.6760(3) 0.029(2) Uani 1 1 d . . . . .
H44A H 0.307102 -0.100078 0.669140 0.044 Uiso 1 1 calc R U . . .
H44B H 0.331789 0.028983 0.704288 0.044 Uiso 1 1 calc R U . . .
H44C H 0.319332 0.071008 0.650606 0.044 Uiso 1 1 calc R U . . .
C45 C 0.2553(3) 0.4072(13) 0.7661(3) 0.036(2) Uani 1 1 d . . . . .
H45A H 0.257443 0.336673 0.793160 0.054 Uiso 1 1 calc R U . . .
H45B H 0.233908 0.476275 0.760619 0.054 Uiso 1 1 calc R U . . .
H45C H 0.276219 0.479845 0.771279 0.054 Uiso 1 1 calc R U . . .
C46 C 0.1799(2) 0.1368(13) 0.6222(3) 0.033(2) Uani 1 1 d . . . . .
H46A H 0.167092 0.049633 0.633753 0.049 Uiso 1 1 calc R U . . .
H46B H 0.182964 0.101852 0.592508 0.049 Uiso 1 1 calc R U . . .
H46C H 0.166432 0.241623 0.618321 0.049 Uiso 1 1 calc R U . . .
C47 C 0.4162(2) 0.0739(11) 0.3039(3) 0.0184(16) Uani 1 1 d . . . . .
C48 C 0.3921(2) 0.2719(11) 0.2392(3) 0.0264(19) Uani 1 1 d . . . . .
H48A H 0.374718 0.305475 0.255830 0.032 Uiso 1 1 calc R U . . .
H48B H 0.378984 0.254183 0.206622 0.032 Uiso 1 1 calc R U . . .
C49 C 0.4189(2) 0.4112(10) 0.2426(3) 0.0226(18) Uani 1 1 d . . . . .
H49A H 0.433152 0.389480 0.220949 0.027 Uiso 1 1 calc R U . . .
H49B H 0.406369 0.519212 0.234181 0.027 Uiso 1 1 calc R U . . .
C50 C 0.4429(2) 0.4211(12) 0.2907(3) 0.028(2) Uani 1 1 d . . . . .
H50A H 0.453250 0.534890 0.295980 0.034 Uiso 1 1 calc R U . . .
H50B H 0.462619 0.340543 0.293940 0.034 Uiso 1 1 calc R U . . .
C51 C 0.4237(2) 0.3828(10) 0.3277(3) 0.0220(17) Uani 1 1 d . . . . .
H51A H 0.437745 0.430735 0.357315 0.026 Uiso 1 1 calc R U . . .
H51B H 0.400310 0.439402 0.319176 0.026 Uiso 1 1 calc R U . . .
C52 C 0.4131(2) -0.0127(10) 0.2260(3) 0.0193(17) Uani 1 1 d . . . . .
C53 C 0.4467(2) -0.0513(11) 0.2208(3) 0.0219(18) Uani 1 1 d . . . . .
C54 C 0.4481(2) -0.1629(11) 0.1857(3) 0.0232(18) Uani 1 1 d . . . . .
H54 H 0.470583 -0.192918 0.181994 0.028 Uiso 1 1 calc R U . . .
C55 C 0.4176(2) -0.2313(10) 0.1561(3) 0.0225(18) Uani 1 1 d . . . . .
C56 C 0.3851(2) -0.1928(11) 0.1631(3) 0.0248(18) Uani 1 1 d . . . . .
H56 H 0.364293 -0.242455 0.143700 0.030 Uiso 1 1 calc R U . . .
C57 C 0.3819(2) -0.0829(11) 0.1978(3) 0.0254(19) Uani 1 1 d . . . . .
C58 C 0.4793(2) 0.0247(13) 0.2509(3) 0.034(2) Uani 1 1 d . . . . .
H58A H 0.479854 0.144329 0.243836 0.051 Uiso 1 1 calc R U . . .
H58B H 0.500148 -0.030650 0.245805 0.051 Uiso 1 1 calc R U . . .
H58C H 0.479396 0.010912 0.283042 0.051 Uiso 1 1 calc R U . . .
C59 C 0.4202(3) -0.3455(11) 0.1178(3) 0.028(2) Uani 1 1 d . . . . .
H59A H 0.427732 -0.280823 0.094702 0.042 Uiso 1 1 calc R U . . .
H59B H 0.396976 -0.396176 0.103702 0.042 Uiso 1 1 calc R U . . .
H59C H 0.437611 -0.433816 0.130068 0.042 Uiso 1 1 calc R U . . .
C60 C 0.3461(2) -0.0464(13) 0.2038(3) 0.031(2) Uani 1 1 d . . . . .
H60A H 0.335281 0.047153 0.183908 0.047 Uiso 1 1 calc R U . . .
H60B H 0.348527 -0.016677 0.235893 0.047 Uiso 1 1 calc R U . . .
H60C H 0.330992 -0.145863 0.195625 0.047 Uiso 1 1 calc R U . . .
C61 C 0.4160(2) 0.1624(10) 0.3802(3) 0.0177(16) Uani 1 1 d . . . . .
C62 C 0.3819(2) 0.1475(9) 0.3873(3) 0.0183(17) Uani 1 1 d . . . . .
C63 C 0.3803(3) 0.1079(11) 0.4312(3) 0.030(2) Uani 1 1 d . . . . .
H63 H 0.357796 0.096748 0.436894 0.036 Uiso 1 1 calc R U . . .
C64 C 0.4106(3) 0.0845(10) 0.4668(3) 0.031(2) Uani 1 1 d . . . . .
C65 C 0.4434(3) 0.1088(11) 0.4592(3) 0.028(2) Uani 1 1 d . . . . .
H65 H 0.464092 0.098498 0.484297 0.034 Uiso 1 1 calc R U . . .
C66 C 0.4471(2) 0.1481(10) 0.4158(3) 0.0213(17) Uani 1 1 d . . . . .
C67 C 0.3486(2) 0.1714(10) 0.3483(3) 0.0266(19) Uani 1 1 d . . . . .
H67A H 0.327778 0.148776 0.359224 0.040 Uiso 1 1 calc R U . . .
H67B H 0.348852 0.094058 0.323333 0.040 Uiso 1 1 calc R U . . .
H67C H 0.347587 0.287030 0.337123 0.040 Uiso 1 1 calc R U . . .
C68 C 0.4071(3) 0.0245(12) 0.5125(3) 0.043(3) Uani 1 1 d . . . . .
H68A H 0.430089 0.033908 0.535695 0.064 Uiso 1 1 calc R U . . .
H68B H 0.399380 -0.092789 0.509904 0.064 Uiso 1 1 calc R U . . .
H68C H 0.389526 0.093365 0.521671 0.064 Uiso 1 1 calc R U . . .
C69 C 0.4830(2) 0.1758(12) 0.4082(3) 0.028(2) Uani 1 1 d . . . . .
H69A H 0.483346 0.127609 0.378625 0.042 Uiso 1 1 calc R U . . .
H69B H 0.501282 0.121551 0.432866 0.042 Uiso 1 1 calc R U . . .
H69C H 0.487883 0.296271 0.408221 0.042 Uiso 1 1 calc R U . . .
C70 C 0.2286(2) 0.5507(10) 0.2898(3) 0.0198(17) Uani 1 1 d . . . . .
C71 C 0.2296(2) 0.4687(10) 0.3308(3) 0.0209(17) Uani 1 1 d . . . . .
C72 C 0.2606(2) 0.4503(10) 0.3662(3) 0.0221(17) Uani 1 1 d . . . . .
C73 C 0.2914(2) 0.5168(10) 0.3599(3) 0.0201(17) Uani 1 1 d . . . . .
C74 C 0.2920(2) 0.5976(10) 0.3193(3) 0.0198(17) Uani 1 1 d . . . . .
C75 C 0.2606(2) 0.6095(10) 0.2850(3) 0.0196(17) Uani 1 1 d . . . . .
C76 C 0.0996(2) 0.5435(10) 0.3796(3) 0.0163(16) Uani 1 1 d . . . . .
C77 C 0.1304(2) 0.4711(10) 0.4078(3) 0.0188(16) Uani 1 1 d . . . . .
C78 C 0.1343(2) 0.4380(10) 0.4542(3) 0.0171(16) Uani 1 1 d . . . . .
C79 C 0.1065(2) 0.4796(10) 0.4717(2) 0.0166(16) Uani 1 1 d . . . . .
C80 C 0.0749(2) 0.5486(10) 0.4451(3) 0.0162(16) Uani 1 1 d . . . . .
C81 C 0.0726(2) 0.5793(10) 0.3991(3) 0.0177(16) Uani 1 1 d . . . . .
C82 C 0.3852(2) 0.4017(11) 0.5597(3) 0.0216(17) Uani 1 1 d . . . . .
C83 C 0.3866(2) 0.4783(10) 0.5193(3) 0.0220(18) Uani 1 1 d . . . . .
C84 C 0.4177(2) 0.5104(10) 0.5083(3) 0.0212(17) Uani 1 1 d . . . . .
C85 C 0.4490(2) 0.4574(10) 0.5396(3) 0.0217(17) Uani 1 1 d . . . . .
C86 C 0.4493(2) 0.3797(10) 0.5801(3) 0.0202(17) Uani 1 1 d . . . . .
C87 C 0.4175(2) 0.3553(10) 0.5903(3) 0.0212(17) Uani 1 1 d . . . . .

loop_
_atom_site_aniso_label
_atom_site_aniso_U_11
_atom_site_aniso_U_22
_atom_site_aniso_U_33
_atom_site_aniso_U_23
_atom_site_aniso_U_13
_atom_site_aniso_U_12
I1 0.0169(2) 0.0273(3) 0.0196(3) -0.0014(2) 0.0018(2) 0.0010(2)
I2 0.0307(3) 0.0400(4) 0.0270(3) 0.0110(3) 0.0063(2) -0.0035(3)
I3 0.0170(3) 0.0230(3) 0.0311(3) 0.0066(2) 0.0056(2) 0.0005(2)
I4 0.0224(3) 0.0218(3) 0.0135(2) 0.0026(2) 0.00617(19) 0.0029(2)
I5 0.0206(3) 0.0184(3) 0.0177(3) 0.0017(2) 0.0012(2) 0.0004(2)
I6 0.0219(3) 0.0274(3) 0.0207(3) -0.0061(2) 0.0102(2) -0.0021(2)
I7 0.0199(3) 0.0327(3) 0.0307(3) 0.0021(3) 0.0096(2) 0.0047(2)
I8 0.0390(3) 0.0244(3) 0.0220(3) -0.0020(2) 0.0113(2) 0.0029(3)
I9 0.0195(3) 0.0256(3) 0.0331(3) 0.0026(2) 0.0002(2) -0.0014(2)
S1 0.0225(10) 0.0163(9) 0.0141(9) 0.0041(7) 0.0037(7) 0.0042(8)
S2 0.0176(10) 0.0240(11) 0.0211(10) 0.0063(8) 0.0030(8) -0.0012(8)
S3 0.0159(9) 0.0142(9) 0.0167(9) -0.0007(7) 0.0032(7) 0.0011(7)
F1 0.020(2) 0.043(3) 0.023(3) 0.003(2) 0.009(2) -0.008(2)
F2 0.021(2) 0.033(3) 0.024(3) 0.004(2) -0.001(2) -0.004(2)
F3 0.021(2) 0.027(3) 0.021(2) 0.005(2) 0.0053(19) -0.001(2)
F4 0.017(2) 0.032(3) 0.018(2) 0.001(2) 0.0059(19) 0.005(2)
F5 0.028(3) 0.028(3) 0.010(2) 0.0003(19) 0.0043(18) -0.005(2)
F6 0.017(2) 0.030(3) 0.023(2) 0.005(2) 0.0025(19) 0.005(2)
F7 0.022(3) 0.042(3) 0.027(3) 0.004(2) 0.001(2) 0.007(2)
F8 0.026(3) 0.034(3) 0.039(3) 0.000(2) 0.016(2) -0.002(2)
F9 0.027(3) 0.029(3) 0.022(2) 0.005(2) 0.004(2) 0.001(2)
N1 0.019(3) 0.017(3) 0.018(3) 0.004(3) 0.004(3) 0.003(3)
N2 0.037(4) 0.016(3) 0.023(4) 0.004(3) 0.010(3) 0.005(3)
N3 0.019(3) 0.019(4) 0.030(4) 0.008(3) 0.008(3) 0.005(3)
N4 0.011(3) 0.027(4) 0.019(3) 0.006(3) 0.000(3) -0.003(3)
N5 0.027(4) 0.016(3) 0.018(3) -0.002(3) 0.008(3) 0.002(3)
N6 0.017(3) 0.017(3) 0.013(3) 0.000(3) 0.006(3) 0.001(3)
C1 0.017(4) 0.018(4) 0.019(4) 0.004(3) 0.008(3) -0.003(3)
C2 0.029(5) 0.031(5) 0.017(4) 0.011(4) 0.001(3) 0.002(4)
C3 0.047(6) 0.027(5) 0.035(5) 0.013(4) 0.007(5) -0.012(5)
C4 0.080(8) 0.021(5) 0.025(5) 0.004(4) 0.008(5) 0.002(5)
C5 0.051(6) 0.022(5) 0.026(5) 0.004(4) 0.010(4) 0.012(4)
C6 0.025(4) 0.025(4) 0.011(4) 0.009(3) 0.005(3) 0.014(4)
C7 0.040(5) 0.043(6) 0.016(4) 0.022(4) 0.012(4) 0.021(5)
C8 0.060(7) 0.059(7) 0.020(5) 0.019(5) 0.025(5) 0.044(6)
C9 0.081(9) 0.023(5) 0.020(5) 0.004(4) 0.014(5) 0.024(5)
C10 0.061(7) 0.019(4) 0.014(4) 0.006(3) 0.007(4) 0.004(4)
C11 0.030(5) 0.018(4) 0.012(4) 0.007(3) 0.002(3) 0.002(3)
C12 0.026(5) 0.079(8) 0.023(5) 0.023(5) 0.004(4) 0.019(5)
C13 0.160(15) 0.037(7) 0.025(6) 0.006(5) 0.035(8) 0.042(8)
C14 0.029(5) 0.031(5) 0.020(4) 0.003(4) 0.001(4) -0.007(4)
C15 0.038(5) 0.012(4) 0.014(4) 0.002(3) 0.007(3) 0.006(3)
C16 0.036(5) 0.021(4) 0.018(4) 0.002(3) 0.010(4) 0.001(4)
C17 0.040(5) 0.024(5) 0.023(4) -0.004(4) 0.013(4) 0.004(4)
C18 0.060(7) 0.019(4) 0.025(5) 0.000(4) 0.016(5) 0.006(4)
C19 0.046(6) 0.013(4) 0.026(5) -0.007(4) 0.000(4) -0.004(4)
C20 0.038(5) 0.019(4) 0.025(4) -0.002(4) 0.016(4) -0.005(4)
C21 0.034(5) 0.040(6) 0.029(5) -0.003(4) 0.007(4) 0.002(4)
C22 0.066(7) 0.028(5) 0.024(5) -0.002(4) 0.014(5) -0.001(5)
C23 0.045(6) 0.048(6) 0.028(5) -0.005(5) 0.007(4) -0.023(5)
C24 0.011(4) 0.027(4) 0.018(4) 0.007(3) -0.001(3) 0.000(3)
C25 0.025(5) 0.018(5) 0.021(5) -0.004(4) 0.001(4) 0.005(4)
C26 0.025(5) 0.015(5) 0.018(5) -0.005(4) 0.001(4) 0.004(4)
C27 0.072(8) 0.020(5) 0.025(5) 0.001(4) 0.007(5) -0.014(5)
C25B 0.027(7) 0.015(7) 0.020(7) -0.004(6) -0.001(6) 0.006(6)
C26B 0.024(7) 0.015(7) 0.020(7) -0.005(6) 0.000(6) 0.007(6)
C27B 0.072(8) 0.020(5) 0.025(5) 0.001(4) 0.007(5) -0.014(5)
C28 0.024(5) 0.047(6) 0.026(5) 0.006(4) 0.004(4) -0.020(4)
C29 0.051(6) 0.016(4) 0.025(5) -0.001(4) 0.021(4) -0.001(4)
C30 0.053(6) 0.015(4) 0.026(5) -0.002(4) 0.004(4) -0.001(4)
C31 0.079(8) 0.023(5) 0.032(6) -0.007(4) 0.009(6) 0.006(5)
C32 0.083(9) 0.025(5) 0.031(6) -0.003(4) 0.009(6) 0.006(6)
C33 0.102(10) 0.009(4) 0.059(7) 0.004(5) 0.054(8) 0.007(5)
C34 0.056(7) 0.017(5) 0.054(7) 0.004(4) 0.035(6) 0.005(4)
C35 0.030(5) 0.017(4) 0.041(6) 0.002(4) -0.002(4) -0.005(4)
C36 0.131(13) 0.043(7) 0.029(6) -0.011(5) 0.024(7) 0.007(8)
C37 0.074(9) 0.038(6) 0.082(9) 0.013(6) 0.062(8) 0.011(6)
C38 0.025(4) 0.023(4) 0.020(4) 0.007(3) 0.008(3) 0.005(4)
C39 0.018(4) 0.029(5) 0.017(4) 0.007(4) 0.002(3) -0.003(3)
C40 0.027(5) 0.024(4) 0.026(4) 0.011(4) 0.007(4) -0.001(4)
C41 0.034(5) 0.019(4) 0.028(5) 0.009(4) 0.013(4) -0.003(4)
C42 0.027(5) 0.028(5) 0.032(5) 0.013(4) 0.011(4) -0.002(4)
C43 0.021(4) 0.035(5) 0.022(4) 0.008(4) 0.006(3) 0.001(4)
C44 0.014(4) 0.038(5) 0.031(5) 0.000(4) -0.001(4) -0.006(4)
C45 0.048(6) 0.033(5) 0.027(5) -0.003(4) 0.011(4) -0.009(5)
C46 0.021(4) 0.044(6) 0.030(5) 0.011(4) 0.004(4) 0.011(4)
C47 0.014(4) 0.026(4) 0.015(4) 0.001(3) 0.005(3) 0.001(3)
C48 0.028(5) 0.027(5) 0.024(4) 0.009(4) 0.007(4) 0.009(4)
C49 0.027(4) 0.020(4) 0.023(4) 0.008(3) 0.009(3) 0.004(3)
C50 0.034(5) 0.026(5) 0.028(5) -0.001(4) 0.014(4) -0.003(4)
C51 0.030(5) 0.015(4) 0.020(4) -0.001(3) 0.007(3) -0.002(3)
C52 0.032(5) 0.014(4) 0.016(4) 0.001(3) 0.015(3) 0.003(3)
C53 0.028(4) 0.027(4) 0.009(4) 0.000(3) 0.001(3) -0.004(4)
C54 0.029(5) 0.025(4) 0.017(4) 0.000(3) 0.009(3) 0.004(4)
C55 0.031(5) 0.018(4) 0.020(4) -0.004(3) 0.011(4) 0.006(4)
C56 0.029(5) 0.029(5) 0.018(4) 0.004(4) 0.009(3) 0.000(4)
C57 0.034(5) 0.026(5) 0.017(4) 0.004(4) 0.008(4) 0.005(4)
C58 0.022(5) 0.043(6) 0.037(5) -0.016(5) 0.010(4) -0.003(4)
C59 0.040(5) 0.026(5) 0.021(4) -0.010(4) 0.014(4) 0.004(4)
C60 0.024(5) 0.042(6) 0.025(5) -0.004(4) 0.004(4) 0.000(4)
C61 0.023(4) 0.013(4) 0.017(4) -0.001(3) 0.006(3) 0.002(3)
C62 0.031(4) 0.011(4) 0.020(4) 0.000(3) 0.018(3) 0.000(3)
C63 0.042(5) 0.021(4) 0.035(5) 0.001(4) 0.024(4) 0.003(4)
C64 0.064(7) 0.010(4) 0.024(5) 0.001(3) 0.019(5) 0.004(4)
C65 0.049(6) 0.016(4) 0.013(4) -0.001(3) 0.000(4) 0.013(4)
C66 0.033(5) 0.008(4) 0.022(4) -0.005(3) 0.007(4) 0.000(3)
C67 0.033(5) 0.012(4) 0.036(5) -0.004(4) 0.012(4) -0.006(4)
C68 0.091(9) 0.020(5) 0.021(5) -0.003(4) 0.021(5) -0.003(5)
C69 0.027(5) 0.027(5) 0.023(4) -0.003(4) -0.004(4) 0.012(4)
C70 0.021(4) 0.017(4) 0.022(4) -0.004(3) 0.007(3) 0.004(3)
C71 0.016(4) 0.020(4) 0.029(4) -0.001(4) 0.011(3) -0.001(3)
C72 0.028(4) 0.018(4) 0.021(4) -0.003(3) 0.010(3) -0.002(3)
C73 0.017(4) 0.020(4) 0.022(4) -0.002(3) 0.003(3) 0.001(3)
C74 0.014(4) 0.021(4) 0.025(4) 0.001(3) 0.007(3) 0.000(3)
C75 0.020(4) 0.021(4) 0.016(4) 0.003(3) 0.003(3) 0.003(3)
C76 0.019(4) 0.018(4) 0.014(4) 0.003(3) 0.007(3) -0.002(3)
C77 0.021(4) 0.019(4) 0.016(4) 0.004(3) 0.005(3) -0.002(3)
C78 0.020(4) 0.013(4) 0.019(4) 0.003(3) 0.007(3) -0.003(3)
C79 0.021(4) 0.020(4) 0.008(3) -0.002(3) 0.003(3) -0.003(3)
C80 0.021(4) 0.017(4) 0.013(4) -0.003(3) 0.008(3) -0.005(3)
C81 0.022(4) 0.015(4) 0.016(4) 0.004(3) 0.005(3) 0.001(3)
C82 0.014(4) 0.020(4) 0.031(5) -0.005(4) 0.007(3) 0.002(3)
C83 0.022(4) 0.019(4) 0.021(4) -0.007(3) -0.001(3) 0.006(3)
C84 0.030(5) 0.010(4) 0.025(4) -0.006(3) 0.011(4) 0.001(3)
C85 0.024(4) 0.015(4) 0.028(4) -0.004(3) 0.010(4) 0.000(3)
C86 0.017(4) 0.017(4) 0.024(4) -0.003(3) 0.001(3) 0.003(3)
C87 0.022(4) 0.020(4) 0.019(4) 0.000(3) 0.001(3) -0.003(3)

loop_
_atom_type_symbol
_atom_type_description
_atom_type_scat_dispersion_real
_atom_type_scat_dispersion_imag
_atom_type_scat_source
C C 0.0033 0.0016 'International Tables Vol C Tables 4.2.6.8 and 6.1.1.4'
H H 0.0000 0.0000 'International Tables Vol C Tables 4.2.6.8 and 6.1.1.4'
F F 0.0171 0.0103 'International Tables Vol C Tables 4.2.6.8 and 6.1.1.4'
I I -0.4742 1.8119 'International Tables Vol C Tables 4.2.6.8 and 6.1.1.4'
N N 0.0061 0.0033 'International Tables Vol C Tables 4.2.6.8 and 6.1.1.4'
S S 0.1246 0.1234 'International Tables Vol C Tables 4.2.6.8 and 6.1.1.4'

loop_
_geom_angle_atom_site_label_1
_geom_angle_atom_site_label_2
_geom_angle_atom_site_label_3
_geom_angle
_geom_angle_site_symmetry_1
_geom_angle_site_symmetry_3
_geom_angle_publ_flag
C1 N1 C2 128.0(7) . . ?
C1 N1 C6 118.8(6) . . ?
C6 N1 C2 112.9(6) . . ?
C1 N2 C5 122.1(7) . . ?
C1 N2 C15 122.5(7) . . ?
C15 N2 C5 114.9(7) . . ?
C24 N3 C25 133.3(8) . . ?
C24 N3 C25B 108.7(14) . . ?
C24 N3 C29 119.4(7) . . ?
C29 N3 C25 107.2(7) . . ?
C29 N3 C25B 128.2(13) . . ?
C24 N4 C28 121.8(7) . . ?
C24 N4 C38 122.0(7) . . ?
C38 N4 C28 115.1(7) . . ?
C47 N5 C48 122.3(7) . . ?
C47 N5 C52 121.3(7) . . ?
C52 N5 C48 115.6(6) . . ?
C47 N6 C51 128.3(7) . . ?
C47 N6 C61 119.1(6) . . ?
C61 N6 C51 112.6(6) . . ?
N1 C1 S1 119.5(6) . . ?
N2 C1 S1 122.2(6) . . ?
N2 C1 N1 118.3(7) . . ?
N1 C2 H2A 109.0 . . ?
N1 C2 H2B 109.0 . . ?
N1 C2 C3 113.1(7) . . ?
H2A C2 H2B 107.8 . . ?
C3 C2 H2A 109.0 . . ?
C3 C2 H2B 109.0 . . ?
C2 C3 H3A 109.3 . . ?
C2 C3 H3B 109.3 . . ?
H3A C3 H3B 108.0 . . ?
C4 C3 C2 111.6(8) . . ?
C4 C3 H3A 109.3 . . ?
C4 C3 H3B 109.3 . . ?
C3 C4 H4A 109.7 . . ?
C3 C4 H4B 109.7 . . ?
H4A C4 H4B 108.2 . . ?
C5 C4 C3 109.7(8) . . ?
C5 C4 H4A 109.7 . . ?
C5 C4 H4B 109.7 . . ?
N2 C5 C4 111.8(8) . . ?
N2 C5 H5A 109.3 . . ?
N2 C5 H5B 109.3 . . ?
C4 C5 H5A 109.3 . . ?
C4 C5 H5B 109.3 . . ?
H5A C5 H5B 107.9 . . ?
C7 C6 N1 120.7(8) . . ?
C11 C6 N1 118.9(7) . . ?
C11 C6 C7 120.3(8) . . ?
C6 C7 C12 120.0(9) . . ?
C8 C7 C6 118.9(10) . . ?
C8 C7 C12 121.1(9) . . ?
C7 C8 H8 118.7 . . ?
C7 C8 C9 122.7(9) . . ?
C9 C8 H8 118.7 . . ?
C8 C9 C10 118.1(9) . . ?
C8 C9 C13 120.5(11) . . ?
C10 C9 C13 121.4(12) . . ?
C9 C10 H10 119.3 . . ?
C9 C10 C11 121.4(10) . . ?
C11 C10 H10 119.3 . . ?
C6 C11 C14 120.9(7) . . ?
C10 C11 C6 118.6(8) . . ?
C10 C11 C14 120.4(8) . . ?
C7 C12 H12A 109.5 . . ?
C7 C12 H12B 109.5 . . ?
C7 C12 H12C 109.5 . . ?
H12A C12 H12B 109.5 . . ?
H12A C12 H12C 109.5 . . ?
H12B C12 H12C 109.5 . . ?
C9 C13 H13A 109.5 . . ?
C9 C13 H13B 109.5 . . ?
C9 C13 H13C 109.5 . . ?
H13A C13 H13B 109.5 . . ?
H13A C13 H13C 109.5 . . ?
H13B C13 H13C 109.5 . . ?
C11 C14 H14A 109.5 . . ?
C11 C14 H14B 109.5 . . ?
C11 C14 H14C 109.5 . . ?
H14A C14 H14B 109.5 . . ?
H14A C14 H14C 109.5 . . ?
H14B C14 H14C 109.5 . . ?
C16 C15 N2 116.1(8) . . ?
C20 C15 N2 121.0(8) . . ?
C20 C15 C16 122.7(8) . . ?
C15 C16 C17 116.8(8) . . ?
C15 C16 C21 122.8(8) . . ?
C17 C16 C21 120.3(8) . . ?
C16 C17 H17 118.7 . . ?
C18 C17 C16 122.6(9) . . ?
C18 C17 H17 118.7 . . ?
C17 C18 C19 118.9(9) . . ?
C17 C18 C22 121.1(9) . . ?
C19 C18 C22 120.0(10) . . ?
C18 C19 H19 119.2 . . ?
C18 C19 C20 121.6(9) . . ?
C20 C19 H19 119.2 . . ?
C15 C20 C19 117.4(8) . . ?
C15 C20 C23 121.2(8) . . ?
C19 C20 C23 121.4(9) . . ?
C16 C21 H21A 109.5 . . ?
C16 C21 H21B 109.5 . . ?
C16 C21 H21C 109.5 . . ?
H21A C21 H21B 109.5 . . ?
H21A C21 H21C 109.5 . . ?
H21B C21 H21C 109.5 . . ?
C18 C22 H22A 109.5 . . ?
C18 C22 H22B 109.5 . . ?
C18 C22 H22C 109.5 . . ?
H22A C22 H22B 109.5 . . ?
H22A C22 H22C 109.5 . . ?
H22B C22 H22C 109.5 . . ?
C20 C23 H23A 109.5 . . ?
C20 C23 H23B 109.5 . . ?
C20 C23 H23C 109.5 . . ?
H23A C23 H23B 109.5 . . ?
H23A C23 H23C 109.5 . . ?
H23B C23 H23C 109.5 . . ?
N3 C24 S2 121.6(6) . . ?
N4 C24 S2 120.7(7) . . ?
N4 C24 N3 117.7(7) . . ?
N3 C25 H25A 109.4 . . ?
N3 C25 H25B 109.4 . . ?
N3 C25 C26 111.3(10) . . ?
H25A C25 H25B 108.0 . . ?
C26 C25 H25A 109.4 . . ?
C26 C25 H25B 109.4 . . ?
C25 C26 H26A 109.6 . . ?
C25 C26 H26B 109.6 . . ?
C25 C26 C27 110.4(9) . . ?
H26A C26 H26B 108.1 . . ?
C27 C26 H26A 109.6 . . ?
C27 C26 H26B 109.6 . . ?
C26 C27 H27A 109.3 . . ?
C26 C27 H27B 109.3 . . ?
H27A C27 H27B 107.9 . . ?
C28 C27 C26 111.7(8) . . ?
C28 C27 H27A 109.3 . . ?
C28 C27 H27B 109.3 . . ?
N3 C25B H25C 107.7 . . ?
N3 C25B H25D 107.7 . . ?
H25C C25B H25D 107.1 . . ?
C26B C25B N3 119(2) . . ?
C26B C25B H25C 107.7 . . ?
C26B C25B H25D 107.7 . . ?
C25B C26B H26C 110.3 . . ?
C25B C26B H26D 110.3 . . ?
H26C C26B H26D 108.5 . . ?
C27B C26B C25B 107(2) . . ?
C27B C26B H26C 110.3 . . ?
C27B C26B H26D 110.3 . . ?
C26B C27B H27C 111.2 . . ?
C26B C27B H27D 111.2 . . ?
C26B C27B C28 102.8(14) . . ?
H27C C27B H27D 109.1 . . ?
C28 C27B H27C 111.2 . . ?
C28 C27B H27D 111.2 . . ?
N4 C28 C27 113.6(7) . . ?
N4 C28 C27B 113.6(7) . . ?
N4 C28 H28A 108.8 . . ?
N4 C28 H28B 108.8 . . ?
C27 C28 H28A 108.8 . . ?
C27 C28 H28B 108.8 . . ?
H28A C28 H28B 107.7 . . ?
C30 C29 N3 117.4(8) . . ?
C34 C29 N3 118.9(9) . . ?
C34 C29 C30 123.5(9) . . ?
C29 C30 C35 122.4(8) . . ?
C31 C30 C29 117.8(10) . . ?
C31 C30 C35 119.8(10) . . ?
C30 C31 H31 118.9 . . ?
C32 C31 C30 122.1(12) . . ?
C32 C31 H31 118.9 . . ?
C31 C32 C33 118.6(10) . . ?
C31 C32 C36 123.2(12) . . ?
C33 C32 C36 118.2(12) . . ?
C32 C33 H33 118.6 . . ?
C32 C33 C34 122.8(11) . . ?
C34 C33 H33 118.6 . . ?
C29 C34 C33 115.1(11) . . ?
C29 C34 C37 122.3(10) . . ?
C33 C34 C37 122.6(10) . . ?
C30 C35 H35A 109.5 . . ?
C30 C35 H35B 109.5 . . ?
C30 C35 H35C 109.5 . . ?
H35A C35 H35B 109.5 . . ?
H35A C35 H35C 109.5 . . ?
H35B C35 H35C 109.5 . . ?
C32 C36 H36A 109.5 . . ?
C32 C36 H36B 109.5 . . ?
C32 C36 H36C 109.5 . . ?
H36A C36 H36B 109.5 . . ?
H36A C36 H36C 109.5 . . ?
H36B C36 H36C 109.5 . . ?
C34 C37 H37A 109.5 . . ?
C34 C37 H37B 109.5 . . ?
C34 C37 H37C 109.5 . . ?
H37A C37 H37B 109.5 . . ?
H37A C37 H37C 109.5 . . ?
H37B C37 H37C 109.5 . . ?
C39 C38 N4 118.6(7) . . ?
C39 C38 C43 122.7(8) . . ?
C43 C38 N4 117.9(8) . . ?
C38 C39 C44 121.8(8) . . ?
C40 C39 C38 116.4(8) . . ?
C40 C39 C44 121.7(8) . . ?
C39 C40 H40 118.0 . . ?
C41 C40 C39 124.0(8) . . ?
C41 C40 H40 118.0 . . ?
C40 C41 C42 118.3(9) . . ?
C40 C41 C45 122.8(9) . . ?
C42 C41 C45 118.8(9) . . ?
C41 C42 H42 119.8 . . ?
C41 C42 C43 120.4(9) . . ?
C43 C42 H42 119.8 . . ?
C38 C43 C46 121.9(8) . . ?
C42 C43 C38 118.1(8) . . ?
C42 C43 C46 119.9(8) . . ?
C39 C44 H44A 109.5 . . ?
C39 C44 H44B 109.5 . . ?
C39 C44 H44C 109.5 . . ?
H44A C44 H44B 109.5 . . ?
H44A C44 H44C 109.5 . . ?
H44B C44 H44C 109.5 . . ?
C41 C45 H45A 109.5 . . ?
C41 C45 H45B 109.5 . . ?
C41 C45 H45C 109.5 . . ?
H45A C45 H45B 109.5 . . ?
H45A C45 H45C 109.5 . . ?
H45B C45 H45C 109.5 . . ?
C43 C46 H46A 109.5 . . ?
C43 C46 H46B 109.5 . . ?
C43 C46 H46C 109.5 . . ?
H46A C46 H46B 109.5 . . ?
H46A C46 H46C 109.5 . . ?
H46B C46 H46C 109.5 . . ?
N5 C47 S3 120.4(6) . . ?
N5 C47 N6 118.7(7) . . ?
N6 C47 S3 120.9(6) . . ?
N5 C48 H48A 109.3 . . ?
N5 C48 H48B 109.3 . . ?
N5 C48 C49 111.8(7) . . ?
H48A C48 H48B 107.9 . . ?
C49 C48 H48A 109.3 . . ?
C49 C48 H48B 109.3 . . ?
C48 C49 H49A 109.7 . . ?
C48 C49 H49B 109.7 . . ?
H49A C49 H49B 108.2 . . ?
C50 C49 C48 109.9(7) . . ?
C50 C49 H49A 109.7 . . ?
C50 C49 H49B 109.7 . . ?
C49 C50 H50A 108.9 . . ?
C49 C50 H50B 108.9 . . ?
C49 C50 C51 113.3(7) . . ?
H50A C50 H50B 107.7 . . ?
C51 C50 H50A 108.9 . . ?
C51 C50 H50B 108.9 . . ?
N6 C51 C50 114.1(7) . . ?
N6 C51 H51A 108.7 . . ?
N6 C51 H51B 108.7 . . ?
C50 C51 H51A 108.7 . . ?
C50 C51 H51B 108.7 . . ?
H51A C51 H51B 107.6 . . ?
C53 C52 N5 120.4(7) . . ?
C57 C52 N5 117.2(7) . . ?
C57 C52 C53 122.2(7) . . ?
C52 C53 C58 121.1(8) . . ?
C54 C53 C52 117.5(8) . . ?
C54 C53 C58 121.4(8) . . ?
C53 C54 H54 119.0 . . ?
C55 C54 C53 122.1(8) . . ?
C55 C54 H54 119.0 . . ?
C54 C55 C59 120.3(8) . . ?
C56 C55 C54 118.5(8) . . ?
C56 C55 C59 121.1(8) . . ?
C55 C56 H56 118.9 . . ?
C55 C56 C57 122.2(8) . . ?
C57 C56 H56 118.9 . . ?
C52 C57 C56 117.5(8) . . ?
C52 C57 C60 122.7(8) . . ?
C56 C57 C60 119.9(8) . . ?
C53 C58 H58A 109.5 . . ?
C53 C58 H58B 109.5 . . ?
C53 C58 H58C 109.5 . . ?
H58A C58 H58B 109.5 . . ?
H58A C58 H58C 109.5 . . ?
H58B C58 H58C 109.5 . . ?
C55 C59 H59A 109.5 . . ?
C55 C59 H59B 109.5 . . ?
C55 C59 H59C 109.5 . . ?
H59A C59 H59B 109.5 . . ?
H59A C59 H59C 109.5 . . ?
H59B C59 H59C 109.5 . . ?
C57 C60 H60A 109.5 . . ?
C57 C60 H60B 109.5 . . ?
C57 C60 H60C 109.5 . . ?
H60A C60 H60B 109.5 . . ?
H60A C60 H60C 109.5 . . ?
H60B C60 H60C 109.5 . . ?
C62 C61 N6 118.3(7) . . ?
C66 C61 N6 119.3(7) . . ?
C66 C61 C62 122.4(7) . . ?
C61 C62 C67 121.2(7) . . ?
C63 C62 C61 117.6(8) . . ?
C63 C62 C67 121.3(8) . . ?
C62 C63 H63 119.3 . . ?
C64 C63 C62 121.5(9) . . ?
C64 C63 H63 119.3 . . ?
C63 C64 C65 119.4(8) . . ?
C63 C64 C68 118.9(10) . . ?
C65 C64 C68 121.7(9) . . ?
C64 C65 H65 118.9 . . ?
C64 C65 C66 122.3(8) . . ?
C66 C65 H65 118.9 . . ?
C61 C66 C65 116.7(8) . . ?
C61 C66 C69 121.7(7) . . ?
C65 C66 C69 121.7(8) . . ?
C62 C67 H67A 109.5 . . ?
C62 C67 H67B 109.5 . . ?
C62 C67 H67C 109.5 . . ?
H67A C67 H67B 109.5 . . ?
H67A C67 H67C 109.5 . . ?
H67B C67 H67C 109.5 . . ?
C64 C68 H68A 109.5 . . ?
C64 C68 H68B 109.5 . . ?
C64 C68 H68C 109.5 . . ?
H68A C68 H68B 109.5 . . ?
H68A C68 H68C 109.5 . . ?
H68B C68 H68C 109.5 . . ?
C66 C69 H69A 109.5 . . ?
C66 C69 H69B 109.5 . . ?
C66 C69 H69C 109.5 . . ?
H69A C69 H69B 109.5 . . ?
H69A C69 H69C 109.5 . . ?
H69B C69 H69C 109.5 . . ?
C71 C70 I1 120.1(6) . . ?
C75 C70 I1 122.7(6) . . ?
C75 C70 C71 116.7(7) . . ?
F1 C71 C70 118.5(7) . . ?
F1 C71 C72 118.6(7) . . ?
C72 C71 C70 122.8(7) . . ?
C71 C72 I2 121.3(6) . . ?
C73 C72 I2 121.1(6) . . ?
C73 C72 C71 117.6(8) . . ?
F2 C73 C72 119.0(7) . . ?
F2 C73 C74 119.0(7) . . ?
C72 C73 C74 122.0(8) . . ?
C73 C74 I3 119.7(6) . . ?
C75 C74 I3 122.4(6) . . ?
C75 C74 C73 117.8(7) . . ?
F3 C75 C70 118.2(7) . . ?
F3 C75 C74 118.8(7) . . ?
C74 C75 C70 122.9(8) . . ?
C77 C76 I4 121.3(6) . . ?
C81 C76 I4 121.3(6) . . ?
C81 C76 C77 117.3(7) . . ?
F4 C77 C76 119.4(7) . . ?
F4 C77 C78 118.7(7) . . ?
C76 C77 C78 121.9(7) . . ?
C77 C78 I5 120.7(6) . . ?
C79 C78 I5 121.5(6) . . ?
C79 C78 C77 117.8(7) . . ?
F5 C79 C78 118.7(7) . . ?
F5 C79 C80 118.3(7) . . ?
C78 C79 C80 122.9(7) . . ?
C79 C80 I6 120.8(5) . . ?
C79 C80 C81 116.8(7) . . ?
C81 C80 I6 122.4(6) . . ?
F6 C81 C76 119.7(7) . . ?
F6 C81 C80 117.0(7) . . ?
C76 C81 C80 123.2(7) . . ?
C83 C82 I7 121.3(6) . . ?
C83 C82 C87 117.1(7) . . ?
C87 C82 I7 120.9(6) . . ?
F7 C83 C82 117.8(7) . . ?
F7 C83 C84 118.6(8) . . ?
C84 C83 C82 123.6(8) . . ?
C83 C84 I8 122.2(6) . . ?
C83 C84 C85 116.8(8) . . ?
C85 C84 I8 120.9(6) . . ?
F8 C85 C84 118.8(8) . . ?
F8 C85 C86 118.8(7) . . ?
C86 C85 C84 122.3(8) . . ?
C85 C86 I9 120.1(6) . . ?
C85 C86 C87 118.7(7) . . ?
C87 C86 I9 121.0(6) . . ?
F9 C87 C82 118.5(7) . . ?
F9 C87 C86 119.9(7) . . ?
C86 C87 C82 121.5(8) . . ?

loop_
_geom_bond_atom_site_label_1
_geom_bond_atom_site_label_2
_geom_bond_distance
_geom_bond_site_symmetry_2
_geom_bond_publ_flag
I1 C70 2.090(8) . ?
I2 C72 2.088(8) . ?
I3 C74 2.105(8) . ?
I4 C76 2.099(7) . ?
I5 C78 2.102(8) . ?
I6 C80 2.082(8) . ?
I7 C82 2.096(8) . ?
I8 C84 2.083(8) . ?
I9 C86 2.114(8) . ?
S1 C1 1.693(8) . ?
S2 C24 1.702(8) . ?
S3 C47 1.706(9) . ?
F1 C71 1.344(9) . ?
F2 C73 1.338(9) . ?
F3 C75 1.346(9) . ?
F4 C77 1.321(9) . ?
F5 C79 1.350(8) . ?
F6 C81 1.350(9) . ?
F7 C83 1.348(9) . ?
F8 C85 1.341(9) . ?
F9 C87 1.340(9) . ?
N1 C1 1.362(10) . ?
N1 C2 1.491(10) . ?
N1 C6 1.433(11) . ?
N2 C1 1.337(11) . ?
N2 C5 1.485(11) . ?
N2 C15 1.461(10) . ?
N3 C24 1.356(11) . ?
N3 C25 1.510(13) . ?
N3 C25B 1.54(3) . ?
N3 C29 1.447(11) . ?
N4 C24 1.355(10) . ?
N4 C28 1.478(11) . ?
N4 C38 1.468(11) . ?
N5 C47 1.347(10) . ?
N5 C48 1.496(11) . ?
N5 C52 1.443(10) . ?
N6 C47 1.359(10) . ?
N6 C51 1.488(10) . ?
N6 C61 1.453(10) . ?
C2 H2A 0.9900 . ?
C2 H2B 0.9900 . ?
C2 C3 1.547(13) . ?
C3 H3A 0.9900 . ?
C3 H3B 0.9900 . ?
C3 C4 1.525(15) . ?
C4 H4A 0.9900 . ?
C4 H4B 0.9900 . ?
C4 C5 1.508(14) . ?
C5 H5A 0.9900 . ?
C5 H5B 0.9900 . ?
C6 C7 1.407(12) . ?
C6 C11 1.402(12) . ?
C7 C8 1.360(15) . ?
C7 C12 1.475(15) . ?
C8 H8 0.9500 . ?
C8 C9 1.389(17) . ?
C9 C10 1.393(15) . ?
C9 C13 1.523(14) . ?
C10 H10 0.9500 . ?
C10 C11 1.393(12) . ?
C11 C14 1.508(12) . ?
C12 H12A 0.9800 . ?
C12 H12B 0.9800 . ?
C12 H12C 0.9800 . ?
C13 H13A 0.9800 . ?
C13 H13B 0.9800 . ?
C13 H13C 0.9800 . ?
C14 H14A 0.9800 . ?
C14 H14B 0.9800 . ?
C14 H14C 0.9800 . ?
C15 C16 1.400(12) . ?
C15 C20 1.382(12) . ?
C16 C17 1.403(12) . ?
C16 C21 1.503(13) . ?
C17 H17 0.9500 . ?
C17 C18 1.360(14) . ?
C18 C19 1.386(14) . ?
C18 C22 1.517(12) . ?
C19 H19 0.9500 . ?
C19 C20 1.406(12) . ?
C20 C23 1.520(13) . ?
C21 H21A 0.9800 . ?
C21 H21B 0.9800 . ?
C21 H21C 0.9800 . ?
C22 H22A 0.9800 . ?
C22 H22B 0.9800 . ?
C22 H22C 0.9800 . ?
C23 H23A 0.9800 . ?
C23 H23B 0.9800 . ?
C23 H23C 0.9800 . ?
C25 H25A 0.9900 . ?
C25 H25B 0.9900 . ?
C25 C26 1.514(16) . ?
C26 H26A 0.9900 . ?
C26 H26B 0.9900 . ?
C26 C27 1.612(16) . ?
C27 H27A 0.9900 . ?
C27 H27B 0.9900 . ?
C27 C28 1.516(15) . ?
C25B H25C 0.9900 . ?
C25B H25D 0.9900 . ?
C25B C26B 1.50(5) . ?
C26B H26C 0.9900 . ?
C26B H26D 0.9900 . ?
C26B C27B 1.33(3) . ?
C27B H27C 0.9900 . ?
C27B H27D 0.9900 . ?
C27B C28 1.516(15) . ?
C28 H28A 0.9900 . ?
C28 H28B 0.9900 . ?
C29 C30 1.407(14) . ?
C29 C34 1.394(13) . ?
C30 C31 1.397(14) . ?
C30 C35 1.464(14) . ?
C31 H31 0.9500 . ?
C31 C32 1.374(17) . ?
C32 C33 1.395(18) . ?
C32 C36 1.504(15) . ?
C33 H33 0.9500 . ?
C33 C34 1.438(16) . ?
C34 C37 1.477(17) . ?
C35 H35A 0.9800 . ?
C35 H35B 0.9800 . ?
C35 H35C 0.9800 . ?
C36 H36A 0.9800 . ?
C36 H36B 0.9800 . ?
C36 H36C 0.9800 . ?
C37 H37A 0.9800 . ?
C37 H37B 0.9800 . ?
C37 H37C 0.9800 . ?
C38 C39 1.387(11) . ?
C38 C43 1.404(12) . ?
C39 C40 1.386(12) . ?
C39 C44 1.504(12) . ?
C40 H40 0.9500 . ?
C40 C41 1.373(12) . ?
C41 C42 1.400(13) . ?
C41 C45 1.506(13) . ?
C42 H42 0.9500 . ?
C42 C43 1.403(13) . ?
C43 C46 1.518(12) . ?
C44 H44A 0.9800 . ?
C44 H44B 0.9800 . ?
C44 H44C 0.9800 . ?
C45 H45A 0.9800 . ?
C45 H45B 0.9800 . ?
C45 H45C 0.9800 . ?
C46 H46A 0.9800 . ?
C46 H46B 0.9800 . ?
C46 H46C 0.9800 . ?
C48 H48A 0.9900 . ?
C48 H48B 0.9900 . ?
C48 C49 1.514(12) . ?
C49 H49A 0.9900 . ?
C49 H49B 0.9900 . ?
C49 C50 1.501(12) . ?
C50 H50A 0.9900 . ?
C50 H50B 0.9900 . ?
C50 C51 1.548(11) . ?
C51 H51A 0.9900 . ?
C51 H51B 0.9900 . ?
C52 C53 1.404(12) . ?
C52 C57 1.402(12) . ?
C53 C54 1.400(11) . ?
C53 C58 1.478(12) . ?
C54 H54 0.9500 . ?
C54 C55 1.392(12) . ?
C55 C56 1.383(12) . ?
C55 C59 1.502(11) . ?
C56 H56 0.9500 . ?
C56 C57 1.404(12) . ?
C57 C60 1.494(12) . ?
C58 H58A 0.9800 . ?
C58 H58B 0.9800 . ?
C58 H58C 0.9800 . ?
C59 H59A 0.9800 . ?
C59 H59B 0.9800 . ?
C59 H59C 0.9800 . ?
C60 H60A 0.9800 . ?
C60 H60B 0.9800 . ?
C60 H60C 0.9800 . ?
C61 C62 1.415(11) . ?
C61 C66 1.392(11) . ?
C62 C63 1.388(11) . ?
C62 C67 1.512(12) . ?
C63 H63 0.9500 . ?
C63 C64 1.377(14) . ?
C64 C65 1.381(14) . ?
C64 C68 1.511(12) . ?
C65 H65 0.9500 . ?
C65 C66 1.399(12) . ?
C66 C69 1.506(12) . ?
C67 H67A 0.9800 . ?
C67 H67B 0.9800 . ?
C67 H67C 0.9800 . ?
C68 H68A 0.9800 . ?
C68 H68B 0.9800 . ?
C68 H68C 0.9800 . ?
C69 H69A 0.9800 . ?
C69 H69B 0.9800 . ?
C69 H69C 0.9800 . ?
C70 C71 1.394(12) . ?
C70 C75 1.386(11) . ?
C71 C72 1.388(12) . ?
C72 C73 1.381(11) . ?
C73 C74 1.396(11) . ?
C74 C75 1.377(11) . ?
C76 C77 1.395(11) . ?
C76 C81 1.382(11) . ?
C77 C78 1.400(11) . ?
C78 C79 1.379(11) . ?
C79 C80 1.390(11) . ?
C80 C81 1.396(10) . ?
C82 C83 1.384(12) . ?
C82 C87 1.395(11) . ?
C83 C84 1.374(12) . ?
C84 C85 1.392(12) . ?
C85 C86 1.372(12) . ?
C86 C87 1.383(11) . ?

loop_
_geom_hbond_atom_site_label_D
_geom_hbond_atom_site_label_H
_geom_hbond_atom_site_label_A
_geom_hbond_distance_DH
_geom_hbond_distance_HA
_geom_hbond_distance_DA
_geom_hbond_angle_DHA
_geom_hbond_site_symmetry_A
C2 H2A I6 0.99 3.30 4.234(9) 157.6 2
C4 H4A S1 0.99 2.88 3.548(10) 125.4 1_565
C5 H5B F6 0.99 2.58 3.365(11) 135.9 2
C25 H25B I5 0.99 3.12 3.960(13) 143.9 1_545
C26 H26B I7 0.99 3.13 3.854(11) 131.1 1_545
C27 H27B F3 0.99 2.48 3.283(11) 138.3 4_566
C25B H25C I7 0.99 3.24 4.06(3) 141.1 1_545
C26B H26D S2 0.99 2.85 3.60(3) 133.5 1_545
C50 H50A I9 0.99 3.07 3.843(9) 135.5 3_666
C51 H51B I3 0.99 3.13 4.083(9) 162.3 .

loop_
_geom_torsion_atom_site_label_1
_geom_torsion_atom_site_label_2
_geom_torsion_atom_site_label_3
_geom_torsion_atom_site_label_4
_geom_torsion
_geom_torsion_site_symmetry_1
_geom_torsion_site_symmetry_2
_geom_torsion_site_symmetry_3
_geom_torsion_site_symmetry_4
_geom_torsion_publ_flag
I1 C70 C71 F1 8.9(10) . . . . ?
I1 C70 C71 C72 -169.8(6) . . . . ?
I1 C70 C75 F3 -8.6(11) . . . . ?
I1 C70 C75 C74 168.4(6) . . . . ?
I2 C72 C73 F2 -0.5(11) . . . . ?
I2 C72 C73 C74 -179.8(6) . . . . ?
I3 C74 C75 F3 1.0(11) . . . . ?
I3 C74 C75 C70 -176.0(6) . . . . ?
I4 C76 C77 F4 -3.6(11) . . . . ?
I4 C76 C77 C78 175.2(6) . . . . ?
I4 C76 C81 F6 4.5(10) . . . . ?
I4 C76 C81 C80 -175.3(6) . . . . ?
I5 C78 C79 F5 3.0(10) . . . . ?
I5 C78 C79 C80 -175.9(6) . . . . ?
I6 C80 C81 F6 -0.9(10) . . . . ?
I6 C80 C81 C76 178.9(6) . . . . ?
I7 C82 C83 F7 9.1(10) . . . . ?
I7 C82 C83 C84 -170.4(6) . . . . ?
I7 C82 C87 F9 -7.3(11) . . . . ?
I7 C82 C87 C86 168.2(6) . . . . ?
I8 C84 C85 F8 -0.2(10) . . . . ?
I8 C84 C85 C86 -178.4(6) . . . . ?
I9 C86 C87 F9 3.9(11) . . . . ?
I9 C86 C87 C82 -171.4(6) . . . . ?
F1 C71 C72 I2 0.0(11) . . . . ?
F1 C71 C72 C73 -178.8(7) . . . . ?
F2 C73 C74 I3 -1.0(11) . . . . ?
F2 C73 C74 C75 -179.5(7) . . . . ?
F4 C77 C78 I5 -3.9(10) . . . . ?
F4 C77 C78 C79 178.7(7) . . . . ?
F5 C79 C80 I6 0.9(10) . . . . ?
F5 C79 C80 C81 179.3(7) . . . . ?
F7 C83 C84 I8 -0.6(10) . . . . ?
F7 C83 C84 C85 -177.7(7) . . . . ?
F8 C85 C86 I9 -4.9(11) . . . . ?
F8 C85 C86 C87 -179.0(7) . . . . ?
N1 C2 C3 C4 -79.3(10) . . . . ?
N1 C6 C7 C8 -174.5(7) . . . . ?
N1 C6 C7 C12 7.5(12) . . . . ?
N1 C6 C11 C10 175.3(7) . . . . ?
N1 C6 C11 C14 -8.1(11) . . . . ?
N2 C15 C16 C17 -174.4(7) . . . . ?
N2 C15 C16 C21 9.8(12) . . . . ?
N2 C15 C20 C19 175.0(7) . . . . ?
N2 C15 C20 C23 -4.8(13) . . . . ?
N3 C25 C26 C27 76.8(12) . . . . ?
N3 C25B C26B C27B -87(3) . . . . ?
N3 C29 C30 C31 -177.2(8) . . . . ?
N3 C29 C30 C35 1.8(13) . . . . ?
N3 C29 C34 C33 177.8(8) . . . . ?
N3 C29 C34 C37 -3.0(14) . . . . ?
N4 C38 C39 C40 -169.3(7) . . . . ?
N4 C38 C39 C44 11.8(12) . . . . ?
N4 C38 C43 C42 169.3(7) . . . . ?
N4 C38 C43 C46 -10.6(12) . . . . ?
N5 C48 C49 C50 -49.9(10) . . . . ?
N5 C52 C53 C54 -175.0(7) . . . . ?
N5 C52 C53 C58 4.3(12) . . . . ?
N5 C52 C57 C56 174.7(7) . . . . ?
N5 C52 C57 C60 -6.0(12) . . . . ?
N6 C61 C62 C63 179.0(7) . . . . ?
N6 C61 C62 C67 -0.1(11) . . . . ?
N6 C61 C66 C65 -179.3(7) . . . . ?
N6 C61 C66 C69 1.5(11) . . . . ?
C1 N1 C2 C3 21.6(12) . . . . ?
C1 N1 C6 C7 -103.0(9) . . . . ?
C1 N1 C6 C11 80.8(9) . . . . ?
C1 N2 C5 C4 -85.5(10) . . . . ?
C1 N2 C15 C16 -102.8(10) . . . . ?
C1 N2 C15 C20 81.5(11) . . . . ?
C2 N1 C1 S1 -156.1(7) . . . . ?
C2 N1 C1 N2 25.9(12) . . . . ?
C2 N1 C6 C7 71.6(9) . . . . ?
C2 N1 C6 C11 -104.6(8) . . . . ?
C2 C3 C4 C5 36.4(11) . . . . ?
C3 C4 C5 N2 51.2(11) . . . . ?
C5 N2 C1 S1 -162.7(7) . . . . ?
C5 N2 C1 N1 15.3(12) . . . . ?
C5 N2 C15 C16 69.7(10) . . . . ?
C5 N2 C15 C20 -105.9(10) . . . . ?
C6 N1 C1 S1 17.7(10) . . . . ?
C6 N1 C1 N2 -160.3(7) . . . . ?
C6 N1 C2 C3 -152.5(8) . . . . ?
C6 C7 C8 C9 -1.0(13) . . . . ?
C7 C6 C11 C10 -1.0(11) . . . . ?
C7 C6 C11 C14 175.7(7) . . . . ?
C7 C8 C9 C10 -0.5(14) . . . . ?
C7 C8 C9 C13 178.2(9) . . . . ?
C8 C9 C10 C11 1.2(13) . . . . ?
C9 C10 C11 C6 -0.5(12) . . . . ?
C9 C10 C11 C14 -177.2(8) . . . . ?
C11 C6 C7 C8 1.7(12) . . . . ?
C11 C6 C7 C12 -176.4(8) . . . . ?
C12 C7 C8 C9 177.1(9) . . . . ?
C13 C9 C10 C11 -177.5(8) . . . . ?
C15 N2 C1 S1 9.4(11) . . . . ?
C15 N2 C1 N1 -172.6(7) . . . . ?
C15 N2 C5 C4 101.9(9) . . . . ?
C15 C16 C17 C18 -1.0(13) . . . . ?
C16 C15 C20 C19 -0.3(13) . . . . ?
C16 C15 C20 C23 179.9(9) . . . . ?
C16 C17 C18 C19 0.0(14) . . . . ?
C16 C17 C18 C22 -179.3(9) . . . . ?
C17 C18 C19 C20 0.9(14) . . . . ?
C18 C19 C20 C15 -0.7(13) . . . . ?
C18 C19 C20 C23 179.1(9) . . . . ?
C20 C15 C16 C17 1.1(13) . . . . ?
C20 C15 C16 C21 -174.7(9) . . . . ?
C21 C16 C17 C18 174.9(9) . . . . ?
C22 C18 C19 C20 -179.8(8) . . . . ?
C24 N3 C25 C26 -23.1(15) . . . . ?
C24 N3 C25B C26B 89(3) . . . . ?
C24 N3 C29 C30 -85.6(10) . . . . ?
C24 N3 C29 C34 98.4(10) . . . . ?
C24 N4 C28 C27 84.0(10) . . . . ?
C24 N4 C28 C27B 84.0(10) . . . . ?
C24 N4 C38 C39 -89.3(9) . . . . ?
C24 N4 C38 C43 100.3(9) . . . . ?
C25 N3 C24 S2 159.9(9) . . . . ?
C25 N3 C24 N4 -20.7(14) . . . . ?
C25 N3 C29 C30 92.9(10) . . . . ?
C25 N3 C29 C34 -83.1(10) . . . . ?
C25 C26 C27 C28 -40.2(12) . . . . ?
C26 C27 C28 N4 -46.5(11) . . . . ?
C25B N3 C24 S2 138.0(14) . . . . ?
C25B N3 C24 N4 -42.5(16) . . . . ?
C25B N3 C29 C30 118.6(19) . . . . ?
C25B N3 C29 C34 -57(2) . . . . ?
C25B C26B C27B C28 70(2) . . . . ?
C26B C27B C28 N4 -86.0(17) . . . . ?
C28 N4 C24 S2 157.6(6) . . . . ?
C28 N4 C24 N3 -21.9(11) . . . . ?
C28 N4 C38 C39 102.6(9) . . . . ?
C28 N4 C38 C43 -67.7(10) . . . . ?
C29 N3 C24 S2 -22.1(10) . . . . ?
C29 N3 C24 N4 157.3(7) . . . . ?
C29 N3 C25 C26 158.6(9) . . . . ?
C29 N3 C25B C26B -113(2) . . . . ?
C29 C30 C31 C32 -1.1(14) . . . . ?
C30 C29 C34 C33 2.0(13) . . . . ?
C30 C29 C34 C37 -178.8(9) . . . . ?
C30 C31 C32 C33 2.7(16) . . . . ?
C30 C31 C32 C36 -174.7(10) . . . . ?
C31 C32 C33 C34 -2.0(15) . . . . ?
C32 C33 C34 C29 -0.2(14) . . . . ?
C32 C33 C34 C37 -179.5(10) . . . . ?
C34 C29 C30 C31 -1.3(14) . . . . ?
C34 C29 C30 C35 177.6(9) . . . . ?
C35 C30 C31 C32 179.9(9) . . . . ?
C36 C32 C33 C34 175.6(9) . . . . ?
C38 N4 C24 S2 -9.7(10) . . . . ?
C38 N4 C24 N3 170.9(7) . . . . ?
C38 N4 C28 C27 -107.9(9) . . . . ?
C38 N4 C28 C27B -107.9(9) . . . . ?
C38 C39 C40 C41 0.5(13) . . . . ?
C39 C38 C43 C42 -0.6(13) . . . . ?
C39 C38 C43 C46 179.5(8) . . . . ?
C39 C40 C41 C42 -1.6(13) . . . . ?
C39 C40 C41 C45 175.7(8) . . . . ?
C40 C41 C42 C43 1.5(12) . . . . ?
C41 C42 C43 C38 -0.5(13) . . . . ?
C41 C42 C43 C46 179.5(8) . . . . ?
C43 C38 C39 C40 0.6(12) . . . . ?
C43 C38 C39 C44 -178.3(8) . . . . ?
C44 C39 C40 C41 179.5(8) . . . . ?
C45 C41 C42 C43 -175.8(8) . . . . ?
C47 N5 C48 C49 87.1(9) . . . . ?
C47 N5 C52 C53 -80.4(10) . . . . ?
C47 N5 C52 C57 103.8(9) . . . . ?
C47 N6 C51 C50 -24.6(12) . . . . ?
C47 N6 C61 C62 -85.0(9) . . . . ?
C47 N6 C61 C66 97.6(9) . . . . ?
C48 N5 C47 S3 155.5(6) . . . . ?
C48 N5 C47 N6 -21.7(11) . . . . ?
C48 N5 C52 C53 109.6(9) . . . . ?
C48 N5 C52 C57 -66.2(10) . . . . ?
C48 C49 C50 C51 -36.0(10) . . . . ?
C49 C50 C51 N6 79.1(9) . . . . ?
C51 N6 C47 S3 164.5(6) . . . . ?
C51 N6 C47 N5 -18.3(12) . . . . ?
C51 N6 C61 C62 97.0(8) . . . . ?
C51 N6 C61 C66 -80.4(9) . . . . ?
C52 N5 C47 S3 -13.9(10) . . . . ?
C52 N5 C47 N6 169.0(7) . . . . ?
C52 N5 C48 C49 -103.0(8) . . . . ?
C52 C53 C54 C55 1.5(12) . . . . ?
C53 C52 C57 C56 -1.1(12) . . . . ?
C53 C52 C57 C60 178.3(8) . . . . ?
C53 C54 C55 C56 -2.9(13) . . . . ?
C53 C54 C55 C59 177.7(8) . . . . ?
C54 C55 C56 C57 2.3(13) . . . . ?
C55 C56 C57 C52 -0.4(13) . . . . ?
C55 C56 C57 C60 -179.8(8) . . . . ?
C57 C52 C53 C54 0.5(12) . . . . ?
C57 C52 C53 C58 179.9(8) . . . . ?
C58 C53 C54 C55 -177.9(9) . . . . ?
C59 C55 C56 C57 -178.2(8) . . . . ?
C61 N6 C47 S3 -13.2(10) . . . . ?
C61 N6 C47 N5 164.0(7) . . . . ?
C61 N6 C51 C50 153.2(7) . . . . ?
C61 C62 C63 C64 0.3(12) . . . . ?
C62 C61 C66 C65 3.4(12) . . . . ?
C62 C61 C66 C69 -175.8(7) . . . . ?
C62 C63 C64 C65 3.2(13) . . . . ?
C62 C63 C64 C68 -173.8(8) . . . . ?
C63 C64 C65 C66 -3.5(13) . . . . ?
C64 C65 C66 C61 0.2(12) . . . . ?
C64 C65 C66 C69 179.4(8) . . . . ?
C66 C61 C62 C63 -3.7(12) . . . . ?
C66 C61 C62 C67 177.2(7) . . . . ?
C67 C62 C63 C64 179.4(8) . . . . ?
C68 C64 C65 C66 173.5(8) . . . . ?
C70 C71 C72 I2 178.7(6) . . . . ?
C70 C71 C72 C73 -0.1(13) . . . . ?
C71 C70 C75 F3 179.6(7) . . . . ?
C71 C70 C75 C74 -3.4(12) . . . . ?
C71 C72 C73 F2 178.3(7) . . . . ?
C71 C72 C73 C74 -1.0(13) . . . . ?
C72 C73 C74 I3 178.4(6) . . . . ?
C72 C73 C74 C75 -0.1(13) . . . . ?
C73 C74 C75 F3 179.4(7) . . . . ?
C73 C74 C75 C70 2.4(13) . . . . ?
C75 C70 C71 F1 -179.1(7) . . . . ?
C75 C70 C71 C72 2.2(12) . . . . ?
C76 C77 C78 I5 177.4(6) . . . . ?
C76 C77 C78 C79 -0.1(12) . . . . ?
C77 C76 C81 F6 -179.3(7) . . . . ?
C77 C76 C81 C80 0.9(12) . . . . ?
C77 C78 C79 F5 -179.5(7) . . . . ?
C77 C78 C79 C80 1.5(12) . . . . ?
C78 C79 C80 I6 179.8(6) . . . . ?
C78 C79 C80 C81 -1.7(12) . . . . ?
C79 C80 C81 F6 -179.4(7) . . . . ?
C79 C80 C81 C76 0.4(12) . . . . ?
C81 C76 C77 F4 -179.8(7) . . . . ?
C81 C76 C77 C78 -1.0(12) . . . . ?
C82 C83 C84 I8 178.9(6) . . . . ?
C82 C83 C84 C85 1.8(12) . . . . ?
C83 C82 C87 F9 -177.6(7) . . . . ?
C83 C82 C87 C86 -2.1(12) . . . . ?
C83 C84 C85 F8 176.9(7) . . . . ?
C83 C84 C85 C86 -1.3(12) . . . . ?
C84 C85 C86 I9 173.3(6) . . . . ?
C84 C85 C86 C87 -0.8(13) . . . . ?
C85 C86 C87 F9 178.0(7) . . . . ?
C85 C86 C87 C82 2.6(13) . . . . ?
C87 C82 C83 F7 179.4(7) . . . . ?
C87 C82 C83 C84 -0.1(13) . . . . ?

_cod_database_fobs_code 2109064
